data_4341336
loop_
_publ_author_name
'Hinz, Alexander'
'Schulz, Axel'
'Seidel, Wolfram W.'
'Villinger, Alexander'

_publ_section_title
;
 A new class of azadipnictiridines generated by an unusual rearrangement
 reaction.
;
_journal_issue 21
_journal_name_full 'Inorganic chemistry'
_journal_page_first 11682
_journal_page_last 11690
_journal_paper_doi 10.1021/ic501905v
_journal_volume 53
_journal_year 2014
_chemical_formula_moiety 'C67 H67 N2 P2 S2'
_chemical_formula_sum 'C67 H67 N2 P2 S2'
_chemical_formula_weight 1026.29
_chemical_name_systematic
;
 ?
;
_space_group_IT_number 2
_symmetry_cell_setting triclinic
_symmetry_Int_Tables_number 2
_symmetry_space_group_name_Hall '-P 1'
_symmetry_space_group_name_H-M 'P -1'
_atom_sites_solution_hydrogens geom
_atom_sites_solution_primary direct
_atom_sites_solution_secondary difmap
_audit_creation_method SHELXL-97
_cell_angle_alpha 76.361(2)
_cell_angle_beta 80.249(2)
_cell_angle_gamma 76.930(2)
_cell_formula_units_Z 2
_cell_length_a 11.4160(4)
_cell_length_b 12.2810(5)
_cell_length_c 21.1403(9)
_cell_measurement_reflns_used 9952
_cell_measurement_temperature 173(2)
_cell_measurement_theta_max 66.339
_cell_measurement_theta_min 4.728
_cell_volume 2784.51(19)
_computing_cell_refinement 'Bruker Apex V7.51A'
_computing_data_collection 'Bruker Apex V7.51A'
_computing_data_reduction 'Bruker SAINT'
_computing_molecular_graphics 'ORTEP-3v2.01 (Farrugia, 1997)'
_computing_publication_material SHELXL-97
_computing_structure_refinement 'SHELXL-97 (Sheldrick, 1997)'
_computing_structure_solution 'SHELXS-97 (Sheldrick, 1997)'
_diffrn_ambient_temperature 173(2)
_diffrn_measured_fraction_theta_full 1.000
_diffrn_measured_fraction_theta_max 1.000
_diffrn_measurement_device_type 'Bruker Apex Kappa II-CCD-diffractometer'
_diffrn_measurement_method 'phi and omega scans'
_diffrn_radiation_monochromator graphite
_diffrn_radiation_source 'sealed tube'
_diffrn_radiation_type MoK\a
_diffrn_radiation_wavelength 0.71073
_diffrn_reflns_av_R_equivalents 0.0755
_diffrn_reflns_av_sigmaI/netI 0.0692
_diffrn_reflns_limit_h_max 12
_diffrn_reflns_limit_h_min -16
_diffrn_reflns_limit_k_max 17
_diffrn_reflns_limit_k_min -17
_diffrn_reflns_limit_l_max 30
_diffrn_reflns_limit_l_min -30
_diffrn_reflns_number 93583
_diffrn_reflns_theta_full 31.00
_diffrn_reflns_theta_max 31.00
_diffrn_reflns_theta_min 1.00
_exptl_absorpt_coefficient_mu 0.196
_exptl_absorpt_correction_T_max 0.9845
_exptl_absorpt_correction_T_min 0.9220
_exptl_absorpt_correction_type multi-scan
_exptl_absorpt_process_details '(SADABS; Sheldrick, 2004)'
_exptl_crystal_colour colourless
_exptl_crystal_density_diffrn 1.224
_exptl_crystal_density_method 'not measured'
_exptl_crystal_description block
_exptl_crystal_F_000 1090
_exptl_crystal_size_max 0.42
_exptl_crystal_size_mid 0.21
_exptl_crystal_size_min 0.08
_refine_diff_density_max 0.404
_refine_diff_density_min -0.494
_refine_diff_density_rms 0.063
_refine_ls_extinction_method none
_refine_ls_goodness_of_fit_ref 1.017
_refine_ls_hydrogen_treatment constr
_refine_ls_matrix_type full
_refine_ls_number_parameters 667
_refine_ls_number_reflns 17770
_refine_ls_number_restraints 0
_refine_ls_restrained_S_all 1.017
_refine_ls_R_factor_all 0.0891
_refine_ls_R_factor_gt 0.0502
_refine_ls_shift/su_max 0.001
_refine_ls_shift/su_mean 0.000
_refine_ls_structure_factor_coef Fsqd
_refine_ls_weighting_details 'calc w=1/[\s^2^(Fo^2^)+(0.0508P)^2^+1.2274P] where P=(Fo^2^+2Fc^2^)/3'
_refine_ls_weighting_scheme calc
_refine_ls_wR_factor_gt 0.1140
_refine_ls_wR_factor_ref 0.1355
_reflns_number_gt 11871
_reflns_number_total 17770
_reflns_threshold_expression >2\s(I)
_cod_data_source_file ic501905v_si_002.cif
_cod_data_source_block ah021
_cod_depositor_comments 'Adding full bibliography for 4341335--4341344.cif.'
_cod_database_code 4341336

loop_
_symmetry_equiv_pos_as_xyz
'x, y, z'
'-x, -y, -z'

loop_
_atom_site_label
_atom_site_type_symbol
_atom_site_fract_x
_atom_site_fract_y
_atom_site_fract_z
_atom_site_U_iso_or_equiv
_atom_site_adp_type
_atom_site_occupancy
_atom_site_site_symmetry_order
_atom_site_calc_flag
_atom_site_refinement_flags_posn
_atom_site_refinement_flags_adp
_atom_site_refinement_flags_occupancy
N1 N 0.66087(10) 0.75938(11) 0.30839(6) 0.0178(3) Uani 1 1 d . . .
N2 N 0.58243(11) 0.75052(12) 0.19900(7) 0.0208(3) Uani 1 1 d . . .
P1 P 0.54631(3) 0.82760(4) 0.25963(2) 0.02007(9) Uani 1 1 d . . .
P2 P 0.67054(3) 0.85759(4) 0.16801(2) 0.02343(10) Uani 1 1 d . . .
S1 S 0.95210(3) 0.77949(4) 0.17222(2) 0.02977(11) Uani 1 1 d . . .
S2 S 0.90077(3) 0.66927(4) 0.32136(2) 0.02226(9) Uani 1 1 d . . .
C1 C 0.64267(12) 0.77759(14) 0.37512(8) 0.0189(3) Uani 1 1 d . . .
C2 C 0.64041(13) 0.68539(14) 0.42928(8) 0.0219(3) Uani 1 1 d . . .
C3 C 0.62167(15) 0.70902(16) 0.49198(9) 0.0278(4) Uani 1 1 d . . .
H3 H 0.6195 0.6478 0.5290 0.033 Uiso 1 1 calc R U .
C4 C 0.60622(15) 0.81892(16) 0.50188(9) 0.0297(4) Uani 1 1 d . . .
H4 H 0.5938 0.8327 0.5451 0.036 Uiso 1 1 calc R U .
C5 C 0.60893(15) 0.90870(15) 0.44844(9) 0.0270(4) Uani 1 1 d . . .
H5 H 0.5993 0.9841 0.4552 0.032 Uiso 1 1 calc R U .
C6 C 0.62556(13) 0.89013(14) 0.38478(8) 0.0216(3) Uani 1 1 d . . .
C7 C 0.65789(14) 0.56311(14) 0.42473(8) 0.0228(3) Uani 1 1 d . . .
C8 C 0.57360(15) 0.52441(16) 0.39846(9) 0.0274(4) Uani 1 1 d . . .
C9 C 0.59353(17) 0.40973(18) 0.39500(10) 0.0348(4) Uani 1 1 d . . .
H9 H 0.5378 0.3851 0.3754 0.042 Uiso 1 1 calc R U .
C10 C 0.69071(19) 0.33050(17) 0.41876(11) 0.0386(5) Uani 1 1 d . . .
C11 C 0.76870(17) 0.36824(16) 0.44841(10) 0.0345(4) Uani 1 1 d . . .
H11 H 0.8342 0.3144 0.4669 0.041 Uiso 1 1 calc R U .
C12 C 0.75475(14) 0.48250(15) 0.45208(9) 0.0270(4) Uani 1 1 d . . .
C13 C 0.45908(17) 0.60075(19) 0.37685(12) 0.0429(5) Uani 1 1 d . . .
H13A H 0.4680 0.6228 0.3289 0.064 Uiso 1 1 calc R U .
H13B H 0.4427 0.6693 0.3955 0.064 Uiso 1 1 calc R U .
H13C H 0.3916 0.5600 0.3920 0.064 Uiso 1 1 calc R U .
C14 C 0.7099(3) 0.2078(2) 0.41329(16) 0.0647(8) Uani 1 1 d . . .
H14A H 0.6877 0.1612 0.4563 0.097 Uiso 1 1 calc R U .
H14B H 0.7953 0.1809 0.3981 0.097 Uiso 1 1 calc R U .
H14C H 0.6591 0.2012 0.3819 0.097 Uiso 1 1 calc R U .
C15 C 0.84527(16) 0.51348(17) 0.48576(10) 0.0348(4) Uani 1 1 d . . .
H15A H 0.8156 0.5080 0.5325 0.052 Uiso 1 1 calc R U .
H15B H 0.8558 0.5918 0.4659 0.052 Uiso 1 1 calc R U .
H15C H 0.9231 0.4608 0.4807 0.052 Uiso 1 1 calc R U .
C16 C 0.61247(13) 0.99090(14) 0.32886(8) 0.0214(3) Uani 1 1 d . . .
C17 C 0.71234(14) 1.02877(15) 0.28812(9) 0.0250(4) Uani 1 1 d . . .
C18 C 0.69182(16) 1.11671(16) 0.23355(10) 0.0314(4) Uani 1 1 d . . .
H18 H 0.7593 1.1411 0.2054 0.038 Uiso 1 1 calc R U .
C19 C 0.57575(17) 1.16961(16) 0.21920(10) 0.0332(4) Uani 1 1 d . . .
C20 C 0.47843(15) 1.13628(15) 0.26233(10) 0.0294(4) Uani 1 1 d . . .
H20 H 0.3986 1.1747 0.2543 0.035 Uiso 1 1 calc R U .
C21 C 0.49420(13) 1.04838(14) 0.31699(9) 0.0237(3) Uani 1 1 d . . .
C22 C 0.84053(14) 0.97950(17) 0.30325(10) 0.0317(4) Uani 1 1 d . . .
H22A H 0.8899 0.9543 0.2647 0.048 Uiso 1 1 calc R U .
H22B H 0.8406 0.9142 0.3403 0.048 Uiso 1 1 calc R U .
H22C H 0.8744 1.0380 0.3145 0.048 Uiso 1 1 calc R U .
C23 C 0.5541(2) 1.2600(2) 0.15774(12) 0.0500(6) Uani 1 1 d . . .
H23A H 0.5432 1.2242 0.1229 0.075 Uiso 1 1 calc R U .
H23B H 0.6239 1.2978 0.1437 0.075 Uiso 1 1 calc R U .
H23C H 0.4811 1.3166 0.1668 0.075 Uiso 1 1 calc R U .
C24 C 0.38402(14) 1.01365(17) 0.36055(10) 0.0304(4) Uani 1 1 d . . .
H24A H 0.3114 1.0695 0.3480 0.046 Uiso 1 1 calc R U .
H24B H 0.3923 1.0107 0.4063 0.046 Uiso 1 1 calc R U .
H24C H 0.3768 0.9381 0.3556 0.046 Uiso 1 1 calc R U .
C25 C 0.50887(13) 0.71277(14) 0.16395(8) 0.0202(3) Uani 1 1 d . . .
C26 C 0.38398(13) 0.75914(15) 0.16244(8) 0.0235(3) Uani 1 1 d . . .
C27 C 0.31709(15) 0.70991(17) 0.13136(10) 0.0305(4) Uani 1 1 d . . .
H27 H 0.2324 0.7383 0.1317 0.037 Uiso 1 1 calc R U .
C28 C 0.37094(16) 0.62079(17) 0.10008(10) 0.0334(4) Uani 1 1 d . . .
H28 H 0.3234 0.5867 0.0805 0.040 Uiso 1 1 calc R U .
C29 C 0.49499(16) 0.58188(16) 0.09763(9) 0.0292(4) Uani 1 1 d . . .
H29 H 0.5329 0.5237 0.0740 0.035 Uiso 1 1 calc R U .
C30 C 0.56511(13) 0.62668(14) 0.12926(8) 0.0225(3) Uani 1 1 d . . .
C31 C 0.32127(13) 0.86587(15) 0.18637(9) 0.0240(3) Uani 1 1 d . . .
C32 C 0.24050(13) 0.86195(16) 0.24455(9) 0.0269(4) Uani 1 1 d . . .
C33 C 0.17786(14) 0.96444(17) 0.26168(10) 0.0321(4) Uani 1 1 d . . .
H33 H 0.1225 0.9617 0.3008 0.039 Uiso 1 1 calc R U .
C34 C 0.19331(15) 1.06956(17) 0.22400(11) 0.0349(5) Uani 1 1 d . . .
C35 C 0.27285(16) 1.07187(17) 0.16654(10) 0.0347(4) Uani 1 1 d . . .
H35 H 0.2845 1.1436 0.1400 0.042 Uiso 1 1 calc R U .
C36 C 0.33612(14) 0.97216(16) 0.14660(9) 0.0289(4) Uani 1 1 d . . .
C37 C 0.21862(16) 0.75166(18) 0.28834(11) 0.0375(5) Uani 1 1 d . . .
H37A H 0.2219 0.7544 0.3340 0.056 Uiso 1 1 calc R U .
H37B H 0.2810 0.6887 0.2758 0.056 Uiso 1 1 calc R U .
H37C H 0.1386 0.7397 0.2840 0.056 Uiso 1 1 calc R U .
C38 C 0.1236(2) 1.1780(2) 0.24477(13) 0.0512(6) Uani 1 1 d . . .
H38A H 0.0414 1.1948 0.2325 0.077 Uiso 1 1 calc R U .
H38B H 0.1646 1.2413 0.2229 0.077 Uiso 1 1 calc R U .
H38C H 0.1193 1.1682 0.2924 0.077 Uiso 1 1 calc R U .
C39 C 0.41470(17) 0.98096(18) 0.08110(10) 0.0375(5) Uani 1 1 d . . .
H39A H 0.3781 0.9534 0.0507 0.056 Uiso 1 1 calc R U .
H39B H 0.4955 0.9344 0.0869 0.056 Uiso 1 1 calc R U .
H39C H 0.4214 1.0608 0.0632 0.056 Uiso 1 1 calc R U .
C40 C 0.69923(14) 0.58540(14) 0.12237(8) 0.0222(3) Uani 1 1 d . . .
C41 C 0.77051(15) 0.63369(15) 0.06674(9) 0.0275(4) Uani 1 1 d . . .
C42 C 0.89563(15) 0.59434(17) 0.05986(10) 0.0322(4) Uani 1 1 d . . .
H42 H 0.9440 0.6287 0.0227 0.039 Uiso 1 1 calc R U .
C43 C 0.95135(15) 0.50612(17) 0.10604(10) 0.0315(4) Uani 1 1 d . . .
C44 C 0.87893(15) 0.45743(16) 0.15957(9) 0.0298(4) Uani 1 1 d . . .
H44 H 0.9155 0.3951 0.1906 0.036 Uiso 1 1 calc R U .
C45 C 0.75387(15) 0.49665(15) 0.16955(9) 0.0252(4) Uani 1 1 d . . .
C46 C 0.71470(18) 0.72798(18) 0.01433(10) 0.0387(5) Uani 1 1 d . . .
H46A H 0.7787 0.7620 -0.0153 0.058 Uiso 1 1 calc R U .
H46B H 0.6588 0.7867 0.0348 0.058 Uiso 1 1 calc R U .
H46C H 0.6703 0.6965 -0.0107 0.058 Uiso 1 1 calc R U .
C47 C 1.08711(17) 0.4677(2) 0.09906(12) 0.0472(6) Uani 1 1 d . . .
H47A H 1.1194 0.4852 0.1348 0.071 Uiso 1 1 calc R U .
H47B H 1.1225 0.5077 0.0569 0.071 Uiso 1 1 calc R U .
H47C H 1.1077 0.3852 0.1009 0.071 Uiso 1 1 calc R U .
C48 C 0.68071(17) 0.44793(18) 0.23137(10) 0.0369(4) Uani 1 1 d . . .
H48A H 0.7291 0.3774 0.2539 0.055 Uiso 1 1 calc R U .
H48B H 0.6074 0.4311 0.2205 0.055 Uiso 1 1 calc R U .
H48C H 0.6578 0.5034 0.2600 0.055 Uiso 1 1 calc R U .
C49 C 0.80113(12) 0.78884(14) 0.21063(8) 0.0210(3) Uani 1 1 d . . .
C50 C 0.78063(12) 0.74434(13) 0.27567(8) 0.0189(3) Uani 1 1 d . . .
C51 C 0.93629(16) 0.86248(17) 0.08988(9) 0.0308(4) Uani 1 1 d . . .
H51A H 1.0113 0.8396 0.0610 0.037 Uiso 1 1 calc R U .
H51B H 0.8690 0.8423 0.0739 0.037 Uiso 1 1 calc R U .
C52 C 0.91263(15) 0.99027(17) 0.08267(9) 0.0298(4) Uani 1 1 d . . .
C53 C 0.81808(17) 1.05861(19) 0.04952(10) 0.0361(4) Uani 1 1 d . . .
H53 H 0.7664 1.0242 0.0329 0.043 Uiso 1 1 calc R U .
C54 C 0.79836(19) 1.1767(2) 0.04044(11) 0.0443(5) Uani 1 1 d . . .
H54 H 0.7332 1.2225 0.0179 0.053 Uiso 1 1 calc R U .
C55 C 0.8731(2) 1.2282(2) 0.06408(11) 0.0466(5) Uani 1 1 d . . .
H55 H 0.8594 1.3090 0.0581 0.056 Uiso 1 1 calc R U .
C56 C 0.9679(2) 1.1607(2) 0.09654(11) 0.0454(5) Uani 1 1 d . . .
H56 H 1.0202 1.1954 0.1125 0.055 Uiso 1 1 calc R U .
C57 C 0.98747(17) 1.04289(19) 0.10605(10) 0.0369(4) Uani 1 1 d . . .
H57 H 1.0527 0.9975 0.1288 0.044 Uiso 1 1 calc R U .
C58 C 0.93191(14) 0.53333(15) 0.29403(10) 0.0288(4) Uani 1 1 d . . .
H58A H 0.8728 0.4859 0.3186 0.035 Uiso 1 1 calc R U .
H58B H 0.9235 0.5479 0.2468 0.035 Uiso 1 1 calc R U .
C59 C 1.05879(14) 0.47096(15) 0.30566(9) 0.0270(4) Uani 1 1 d . . .
C60 C 1.15726(16) 0.50182(17) 0.26263(11) 0.0356(4) Uani 1 1 d . . .
H60 H 1.1446 0.5620 0.2254 0.043 Uiso 1 1 calc R U .
C61 C 1.27429(17) 0.44550(19) 0.27343(12) 0.0448(5) Uani 1 1 d . . .
H61 H 1.3412 0.4669 0.2435 0.054 Uiso 1 1 calc R U .
C62 C 1.29347(18) 0.35881(19) 0.32745(13) 0.0456(6) Uani 1 1 d . . .
H62 H 1.3736 0.3207 0.3350 0.055 Uiso 1 1 calc R U .
C63 C 1.19675(19) 0.32760(19) 0.37029(12) 0.0456(6) Uani 1 1 d . . .
H63 H 1.2100 0.2679 0.4077 0.055 Uiso 1 1 calc R U .
C64 C 1.07931(17) 0.38293(17) 0.35932(10) 0.0356(4) Uani 1 1 d . . .
H64 H 1.0127 0.3600 0.3890 0.043 Uiso 1 1 calc R U .
C65 C 0.984(3) 0.932(3) 0.464(2) 0.121(4) Uani 0.5 1 d G . P
H65 H 0.9789 0.8744 0.4418 0.145 Uiso 0.5 1 calc R U P
C66 C 1.087(3) 0.980(3) 0.451(2) 0.139(4) Uani 0.5 1 d G . P
H66 H 1.1521 0.9555 0.4193 0.167 Uiso 0.5 1 calc R U P
C67 C 1.095(3) 1.063(3) 0.483(2) 0.119(4) Uani 0.5 1 d G . P
H67 H 1.1657 1.0962 0.4741 0.143 Uiso 0.5 1 calc R U P
C68 C 1.001(3) 1.099(3) 0.529(2) 0.121(4) Uani 0.5 1 d G . P
H68 H 1.0061 1.1559 0.5513 0.145 Uiso 0.5 1 calc R U P
C69 C 0.898(3) 1.051(3) 0.542(2) 0.139(4) Uani 0.5 1 d G . P
H69 H 0.8329 1.0748 0.5738 0.167 Uiso 0.5 1 calc R U P
C70 C 0.890(3) 0.967(3) 0.510(2) 0.119(4) Uani 0.5 1 d G . P
H70 H 0.8193 0.9341 0.5191 0.143 Uiso 0.5 1 calc R U P

loop_
_atom_site_aniso_label
_atom_site_aniso_U_11
_atom_site_aniso_U_22
_atom_site_aniso_U_33
_atom_site_aniso_U_23
_atom_site_aniso_U_13
_atom_site_aniso_U_12
N1 0.0154(5) 0.0199(7) 0.0184(7) -0.0055(5) -0.0033(4) -0.0016(4)
N2 0.0177(5) 0.0241(7) 0.0217(7) -0.0068(6) -0.0026(5) -0.0039(5)
P1 0.01532(16) 0.0224(2) 0.0227(2) -0.00790(17) -0.00395(14) 0.00052(14)
P2 0.01975(17) 0.0258(2) 0.0231(2) 0.00058(18) -0.00540(15) -0.00492(15)
S1 0.01764(16) 0.0384(3) 0.0288(2) -0.0014(2) 0.00081(14) -0.00487(15)
S2 0.01736(15) 0.0241(2) 0.0254(2) -0.00717(17) -0.00669(13) 0.00105(13)
C1 0.0154(6) 0.0227(8) 0.0196(8) -0.0071(6) -0.0032(5) -0.0024(5)
C2 0.0191(6) 0.0241(9) 0.0226(9) -0.0055(7) -0.0029(5) -0.0033(5)
C3 0.0308(8) 0.0290(10) 0.0216(9) -0.0038(7) -0.0025(6) -0.0037(7)
C4 0.0345(8) 0.0323(10) 0.0222(10) -0.0102(8) -0.0039(7) -0.0011(7)
C5 0.0300(8) 0.0243(9) 0.0279(10) -0.0117(8) -0.0055(6) 0.0002(6)
C6 0.0177(6) 0.0227(8) 0.0241(9) -0.0057(7) -0.0031(5) -0.0024(5)
C7 0.0252(7) 0.0215(8) 0.0218(9) -0.0037(7) -0.0005(6) -0.0075(6)
C8 0.0302(8) 0.0306(10) 0.0232(9) -0.0015(8) -0.0027(6) -0.0144(7)
C9 0.0446(10) 0.0375(11) 0.0291(11) -0.0066(9) -0.0002(8) -0.0249(8)
C10 0.0485(11) 0.0275(10) 0.0407(12) -0.0106(9) 0.0089(9) -0.0164(8)
C11 0.0357(9) 0.0236(10) 0.0411(12) -0.0036(9) -0.0010(8) -0.0056(7)
C12 0.0271(7) 0.0234(9) 0.0297(10) -0.0031(7) -0.0027(6) -0.0062(6)
C13 0.0341(9) 0.0442(13) 0.0525(14) 0.0028(11) -0.0161(9) -0.0174(8)
C14 0.0737(17) 0.0332(13) 0.092(2) -0.0224(14) 0.0025(15) -0.0194(12)
C15 0.0339(9) 0.0319(11) 0.0384(12) -0.0030(9) -0.0145(8) -0.0029(7)
C16 0.0229(7) 0.0174(8) 0.0251(9) -0.0084(7) -0.0034(6) -0.0019(5)
C17 0.0231(7) 0.0225(9) 0.0313(10) -0.0103(7) -0.0016(6) -0.0042(6)
C18 0.0350(9) 0.0247(10) 0.0329(11) -0.0052(8) 0.0025(7) -0.0087(7)
C19 0.0442(10) 0.0211(9) 0.0316(11) -0.0053(8) -0.0056(8) -0.0004(7)
C20 0.0302(8) 0.0238(9) 0.0335(11) -0.0101(8) -0.0082(7) 0.0038(6)
C21 0.0234(7) 0.0223(9) 0.0261(9) -0.0100(7) -0.0034(6) -0.0003(6)
C22 0.0234(7) 0.0311(10) 0.0423(12) -0.0105(9) -0.0030(7) -0.0065(6)
C23 0.0627(14) 0.0372(13) 0.0387(13) 0.0039(10) -0.0061(10) 0.0012(10)
C24 0.0217(7) 0.0340(10) 0.0355(11) -0.0130(8) -0.0014(6) -0.0009(6)
C25 0.0209(6) 0.0205(8) 0.0195(8) -0.0022(6) -0.0059(5) -0.0039(5)
C26 0.0214(7) 0.0257(9) 0.0232(9) -0.0036(7) -0.0069(6) -0.0026(6)
C27 0.0234(7) 0.0355(10) 0.0349(11) -0.0074(8) -0.0100(7) -0.0052(7)
C28 0.0345(9) 0.0352(11) 0.0372(12) -0.0112(9) -0.0138(8) -0.0097(7)
C29 0.0353(8) 0.0261(9) 0.0292(10) -0.0100(8) -0.0079(7) -0.0049(7)
C30 0.0249(7) 0.0200(8) 0.0218(9) -0.0028(7) -0.0051(6) -0.0024(6)
C31 0.0179(6) 0.0257(9) 0.0284(9) -0.0049(7) -0.0094(6) 0.0000(6)
C32 0.0175(6) 0.0323(10) 0.0313(10) -0.0074(8) -0.0077(6) -0.0013(6)
C33 0.0209(7) 0.0400(11) 0.0363(11) -0.0140(9) -0.0077(7) 0.0020(7)
C34 0.0280(8) 0.0332(11) 0.0452(12) -0.0153(9) -0.0175(8) 0.0075(7)
C35 0.0341(9) 0.0268(10) 0.0425(12) -0.0033(9) -0.0167(8) 0.0005(7)
C36 0.0237(7) 0.0301(10) 0.0311(10) -0.0029(8) -0.0109(6) 0.0002(6)
C37 0.0278(8) 0.0398(12) 0.0406(12) -0.0038(9) 0.0004(7) -0.0058(7)
C38 0.0480(12) 0.0423(13) 0.0632(16) -0.0241(12) -0.0201(11) 0.0148(9)
C39 0.0366(9) 0.0370(11) 0.0316(11) 0.0041(9) -0.0070(8) -0.0018(8)
C40 0.0255(7) 0.0207(8) 0.0212(9) -0.0079(7) -0.0044(6) -0.0016(6)
C41 0.0313(8) 0.0263(9) 0.0237(9) -0.0072(8) -0.0038(6) -0.0011(6)
C42 0.0297(8) 0.0373(11) 0.0298(10) -0.0123(9) 0.0029(7) -0.0061(7)
C43 0.0270(8) 0.0369(11) 0.0343(11) -0.0204(9) -0.0057(7) 0.0014(7)
C44 0.0324(8) 0.0266(9) 0.0301(10) -0.0115(8) -0.0109(7) 0.0059(7)
C45 0.0303(8) 0.0221(9) 0.0237(9) -0.0074(7) -0.0068(6) -0.0011(6)
C46 0.0404(10) 0.0385(12) 0.0286(11) 0.0006(9) -0.0015(8) -0.0002(8)
C47 0.0284(9) 0.0675(16) 0.0479(14) -0.0266(12) -0.0062(8) 0.0031(9)
C48 0.0391(9) 0.0340(11) 0.0322(11) 0.0023(9) -0.0065(8) -0.0045(8)
C49 0.0158(6) 0.0224(8) 0.0244(9) -0.0044(7) -0.0020(5) -0.0039(5)
C50 0.0153(6) 0.0180(8) 0.0237(9) -0.0049(6) -0.0046(5) -0.0012(5)
C51 0.0304(8) 0.0386(11) 0.0239(10) -0.0068(8) 0.0018(6) -0.0113(7)
C52 0.0290(8) 0.0402(11) 0.0203(9) -0.0043(8) 0.0022(6) -0.0128(7)
C53 0.0358(9) 0.0464(13) 0.0253(10) -0.0016(9) -0.0025(7) -0.0136(8)
C54 0.0432(11) 0.0459(14) 0.0335(12) 0.0053(10) -0.0001(8) -0.0052(9)
C55 0.0593(13) 0.0364(12) 0.0398(13) -0.0045(10) 0.0100(10) -0.0158(10)
C56 0.0532(12) 0.0502(14) 0.0393(13) -0.0114(11) 0.0014(9) -0.0260(10)
C57 0.0367(9) 0.0437(12) 0.0325(11) -0.0045(9) -0.0040(8) -0.0160(8)
C58 0.0243(7) 0.0254(9) 0.0384(11) -0.0098(8) -0.0111(7) 0.0009(6)
C59 0.0266(7) 0.0233(9) 0.0332(10) -0.0131(8) -0.0105(6) 0.0032(6)
C60 0.0316(8) 0.0314(11) 0.0419(12) -0.0106(9) -0.0050(8) 0.0017(7)
C61 0.0266(8) 0.0438(13) 0.0650(16) -0.0233(12) -0.0024(9) 0.0014(8)
C62 0.0327(9) 0.0407(12) 0.0691(16) -0.0297(12) -0.0243(10) 0.0136(8)
C63 0.0486(12) 0.0377(12) 0.0484(14) -0.0120(10) -0.0244(10) 0.0129(9)
C64 0.0377(9) 0.0306(11) 0.0355(11) -0.0080(9) -0.0097(8) 0.0046(7)
C65 0.107(8) 0.119(15) 0.127(8) 0.006(10) -0.084(5) 0.017(8)
C66 0.077(7) 0.260(16) 0.077(7) 0.002(9) -0.005(4) -0.069(8)
C67 0.063(7) 0.170(15) 0.101(8) 0.042(9) -0.019(4) -0.043(8)
C68 0.107(8) 0.119(15) 0.127(8) 0.006(10) -0.084(5) 0.017(8)
C69 0.077(7) 0.260(16) 0.077(7) 0.002(9) -0.005(4) -0.069(8)
C70 0.063(7) 0.170(15) 0.101(8) 0.042(9) -0.019(4) -0.043(8)

loop_
_atom_type_symbol
_atom_type_description
_atom_type_scat_dispersion_real
_atom_type_scat_dispersion_imag
_atom_type_scat_source
C C 0.0033 0.0016 'International Tables Vol C Tables 4.2.6.8 and 6.1.1.4'
H H 0.0000 0.0000 'International Tables Vol C Tables 4.2.6.8 and 6.1.1.4'
N N 0.0061 0.0033 'International Tables Vol C Tables 4.2.6.8 and 6.1.1.4'
P P 0.1023 0.0942 'International Tables Vol C Tables 4.2.6.8 and 6.1.1.4'
S S 0.1246 0.1234 'International Tables Vol C Tables 4.2.6.8 and 6.1.1.4'

loop_
_geom_angle_atom_site_label_1
_geom_angle_atom_site_label_2
_geom_angle_atom_site_label_3
_geom_angle
C50 N1 C1 118.11(12)
C50 N1 P1 116.33(11)
C1 N1 P1 117.11(9)
C25 N2 P1 131.65(10)
C25 N2 P2 127.02(11)
P1 N2 P2 78.61(6)
N2 P1 N1 100.37(6)
N2 P1 P2 51.93(5)
N1 P1 P2 94.77(4)
N2 P2 C49 98.04(7)
N2 P2 P1 49.46(5)
C49 P2 P1 91.48(5)
C49 S1 C51 103.64(8)
C50 S2 C58 99.70(8)
C2 C1 C6 120.36(15)
C2 C1 N1 121.07(14)
C6 C1 N1 118.57(14)
C3 C2 C1 118.09(16)
C3 C2 C7 117.08(15)
C1 C2 C7 124.83(15)
C4 C3 C2 121.92(17)
C4 C3 H3 119.0
C2 C3 H3 119.0
C5 C4 C3 119.55(17)
C5 C4 H4 120.2
C3 C4 H4 120.2
C4 C5 C6 120.91(17)
C4 C5 H5 119.5
C6 C5 H5 119.5
C5 C6 C1 119.16(16)
C5 C6 C16 118.96(15)
C1 C6 C16 121.59(15)
C8 C7 C12 118.71(16)
C8 C7 C2 121.14(15)
C12 C7 C2 119.93(15)
C9 C8 C7 119.28(17)
C9 C8 C13 118.20(17)
C7 C8 C13 122.45(17)
C10 C9 C8 122.75(18)
C10 C9 H9 118.6
C8 C9 H9 118.6
C9 C10 C11 117.38(18)
C9 C10 C14 121.1(2)
C11 C10 C14 121.5(2)
C10 C11 C12 122.39(18)
C10 C11 H11 118.8
C12 C11 H11 118.8
C11 C12 C7 119.26(17)
C11 C12 C15 117.63(16)
C7 C12 C15 123.11(16)
C8 C13 H13A 109.5
C8 C13 H13B 109.5
H13A C13 H13B 109.5
C8 C13 H13C 109.5
H13A C13 H13C 109.5
H13B C13 H13C 109.5
C10 C14 H14A 109.5
C10 C14 H14B 109.5
H14A C14 H14B 109.5
C10 C14 H14C 109.5
H14A C14 H14C 109.5
H14B C14 H14C 109.5
C12 C15 H15A 109.5
C12 C15 H15B 109.5
H15A C15 H15B 109.5
C12 C15 H15C 109.5
H15A C15 H15C 109.5
H15B C15 H15C 109.5
C17 C16 C21 119.57(16)
C17 C16 C6 122.81(14)
C21 C16 C6 117.62(14)
C18 C17 C16 118.95(15)
C18 C17 C22 119.28(15)
C16 C17 C22 121.73(16)
C19 C18 C17 121.89(17)
C19 C18 H18 119.1
C17 C18 H18 119.1
C20 C19 C18 118.28(17)
C20 C19 C23 120.08(18)
C18 C19 C23 121.64(19)
C19 C20 C21 121.91(15)
C19 C20 H20 119.0
C21 C20 H20 119.0
C20 C21 C16 119.14(15)
C20 C21 C24 119.10(14)
C16 C21 C24 121.70(16)
C17 C22 H22A 109.5
C17 C22 H22B 109.5
H22A C22 H22B 109.5
C17 C22 H22C 109.5
H22A C22 H22C 109.5
H22B C22 H22C 109.5
C19 C23 H23A 109.5
C19 C23 H23B 109.5
H23A C23 H23B 109.5
C19 C23 H23C 109.5
H23A C23 H23C 109.5
H23B C23 H23C 109.5
C21 C24 H24A 109.5
C21 C24 H24B 109.5
H24A C24 H24B 109.5
C21 C24 H24C 109.5
H24A C24 H24C 109.5
H24B C24 H24C 109.5
C30 C25 C26 119.87(14)
C30 C25 N2 117.39(13)
C26 C25 N2 122.74(14)
C27 C26 C25 118.50(15)
C27 C26 C31 117.53(14)
C25 C26 C31 123.67(14)
C28 C27 C26 121.66(15)
C28 C27 H27 119.2
C26 C27 H27 119.2
C27 C28 C29 119.23(16)
C27 C28 H28 120.4
C29 C28 H28 120.4
C28 C29 C30 121.08(16)
C28 C29 H29 119.5
C30 C29 H29 119.5
C29 C30 C25 119.34(14)
C29 C30 C40 118.78(15)
C25 C30 C40 121.81(14)
C32 C31 C36 119.52(16)
C32 C31 C26 121.45(16)
C36 C31 C26 118.80(16)
C33 C32 C31 118.82(17)
C33 C32 C37 118.98(17)
C31 C32 C37 122.19(16)
C34 C33 C32 122.46(18)
C34 C33 H33 118.8
C32 C33 H33 118.8
C33 C34 C35 117.95(17)
C33 C34 C38 120.4(2)
C35 C34 C38 121.6(2)
C34 C35 C36 121.92(19)
C34 C35 H35 119.0
C36 C35 H35 119.0
C35 C36 C31 119.30(17)
C35 C36 C39 119.10(18)
C31 C36 C39 121.54(16)
C32 C37 H37A 109.5
C32 C37 H37B 109.5
H37A C37 H37B 109.5
C32 C37 H37C 109.5
H37A C37 H37C 109.5
H37B C37 H37C 109.5
C34 C38 H38A 109.5
C34 C38 H38B 109.5
H38A C38 H38B 109.5
C34 C38 H38C 109.5
H38A C38 H38C 109.5
H38B C38 H38C 109.5
C36 C39 H39A 109.5
C36 C39 H39B 109.5
H39A C39 H39B 109.5
C36 C39 H39C 109.5
H39A C39 H39C 109.5
H39B C39 H39C 109.5
C45 C40 C41 119.75(15)
C45 C40 C30 120.92(15)
C41 C40 C30 119.30(15)
C42 C41 C40 119.38(16)
C42 C41 C46 119.33(17)
C40 C41 C46 121.28(15)
C43 C42 C41 121.65(18)
C43 C42 H42 119.2
C41 C42 H42 119.2
C44 C43 C42 118.01(16)
C44 C43 C47 121.08(18)
C42 C43 C47 120.88(19)
C43 C44 C45 122.26(17)
C43 C44 H44 118.9
C45 C44 H44 118.9
C44 C45 C40 118.89(17)
C44 C45 C48 120.24(16)
C40 C45 C48 120.81(15)
C41 C46 H46A 109.5
C41 C46 H46B 109.5
H46A C46 H46B 109.5
C41 C46 H46C 109.5
H46A C46 H46C 109.5
H46B C46 H46C 109.5
C43 C47 H47A 109.5
C43 C47 H47B 109.5
H47A C47 H47B 109.5
C43 C47 H47C 109.5
H47A C47 H47C 109.5
H47B C47 H47C 109.5
C45 C48 H48A 109.5
C45 C48 H48B 109.5
H48A C48 H48B 109.5
C45 C48 H48C 109.5
H48A C48 H48C 109.5
H48B C48 H48C 109.5
C50 C49 S1 119.03(11)
C50 C49 P2 117.51(10)
S1 C49 P2 123.44(10)
C49 C50 N1 119.78(13)
C49 C50 S2 121.40(11)
N1 C50 S2 118.81(12)
C52 C51 S1 115.85(13)
C52 C51 H51A 108.3
S1 C51 H51A 108.3
C52 C51 H51B 108.3
S1 C51 H51B 108.3
H51A C51 H51B 107.4
C53 C52 C57 118.51(19)
C53 C52 C51 120.18(17)
C57 C52 C51 121.24(17)
C54 C53 C52 120.6(2)
C54 C53 H53 119.7
C52 C53 H53 119.7
C55 C54 C53 120.4(2)
C55 C54 H54 119.8
C53 C54 H54 119.8
C56 C55 C54 119.2(2)
C56 C55 H55 120.4
C54 C55 H55 120.4
C55 C56 C57 120.6(2)
C55 C56 H56 119.7
C57 C56 H56 119.7
C56 C57 C52 120.7(2)
C56 C57 H57 119.7
C52 C57 H57 119.7
C59 C58 S2 109.51(12)
C59 C58 H58A 109.8
S2 C58 H58A 109.8
C59 C58 H58B 109.8
S2 C58 H58B 109.8
H58A C58 H58B 108.2
C64 C59 C60 118.74(16)
C64 C59 C58 120.96(17)
C60 C59 C58 120.29(17)
C59 C60 C61 120.5(2)
C59 C60 H60 119.7
C61 C60 H60 119.7
C62 C61 C60 120.1(2)
C62 C61 H61 120.0
C60 C61 H61 120.0
C63 C62 C61 119.84(17)
C63 C62 H62 120.1
C61 C62 H62 120.1
C62 C63 C64 120.3(2)
C62 C63 H63 119.9
C64 C63 H63 119.9
C59 C64 C63 120.5(2)
C59 C64 H64 119.8
C63 C64 H64 119.8
C66 C65 C70 120.0
C66 C65 H65 120.0
C70 C65 H65 120.0
C67 C66 C65 120.0
C67 C66 H66 120.0
C65 C66 H66 120.0
C66 C67 C68 120.0
C66 C67 H67 120.0
C68 C67 H67 120.0
C67 C68 C69 120.0
C67 C68 H68 120.0
C69 C68 H68 120.0
C70 C69 C68 120.0
C70 C69 H69 120.0
C68 C69 H69 120.0
C69 C70 C65 120.0
C69 C70 H70 120.0
C65 C70 H70 120.0

loop_
_geom_bond_atom_site_label_1
_geom_bond_atom_site_label_2
_geom_bond_distance
N1 C50 1.4169(18)
N1 C1 1.453(2)
N1 P1 1.7403(13)
N2 C25 1.421(2)
N2 P1 1.7105(14)
N2 P2 1.7718(14)
P1 P2 2.2063(6)
P2 C49 1.8093(15)
S1 C49 1.7673(15)
S1 C51 1.813(2)
S2 C50 1.7666(15)
S2 C58 1.8342(18)
C1 C2 1.409(2)
C1 C6 1.410(2)
C2 C3 1.394(2)
C2 C7 1.493(2)
C3 C4 1.382(3)
C3 H3 0.9500
C4 C5 1.382(3)
C4 H4 0.9500
C5 C6 1.392(2)
C5 H5 0.9500
C6 C16 1.496(2)
C7 C8 1.404(2)
C7 C12 1.410(2)
C8 C9 1.392(3)
C8 C13 1.498(3)
C9 C10 1.378(3)
C9 H9 0.9500
C10 C11 1.383(3)
C10 C14 1.502(3)
C11 C12 1.395(3)
C11 H11 0.9500
C12 C15 1.508(3)
C13 H13A 0.9800
C13 H13B 0.9800
C13 H13C 0.9800
C14 H14A 0.9800
C14 H14B 0.9800
C14 H14C 0.9800
C15 H15A 0.9800
C15 H15B 0.9800
C15 H15C 0.9800
C16 C17 1.406(2)
C16 C21 1.409(2)
C17 C18 1.393(3)
C17 C22 1.509(2)
C18 C19 1.387(3)
C18 H18 0.9500
C19 C20 1.386(3)
C19 C23 1.512(3)
C20 C21 1.388(3)
C20 H20 0.9500
C21 C24 1.509(2)
C22 H22A 0.9800
C22 H22B 0.9800
C22 H22C 0.9800
C23 H23A 0.9800
C23 H23B 0.9800
C23 H23C 0.9800
C24 H24A 0.9800
C24 H24B 0.9800
C24 H24C 0.9800
C25 C30 1.403(2)
C25 C26 1.413(2)
C26 C27 1.395(2)
C26 C31 1.501(2)
C27 C28 1.383(3)
C27 H27 0.9500
C28 C29 1.385(2)
C28 H28 0.9500
C29 C30 1.395(2)
C29 H29 0.9500
C30 C40 1.494(2)
C31 C32 1.405(2)
C31 C36 1.405(3)
C32 C33 1.395(2)
C32 C37 1.496(3)
C33 C34 1.379(3)
C33 H33 0.9500
C34 C35 1.387(3)
C34 C38 1.509(3)
C35 C36 1.393(3)
C35 H35 0.9500
C36 C39 1.512(3)
C37 H37A 0.9800
C37 H37B 0.9800
C37 H37C 0.9800
C38 H38A 0.9800
C38 H38B 0.9800
C38 H38C 0.9800
C39 H39A 0.9800
C39 H39B 0.9800
C39 H39C 0.9800
C40 C45 1.401(2)
C40 C41 1.401(2)
C41 C42 1.395(2)
C41 C46 1.508(3)
C42 C43 1.390(3)
C42 H42 0.9500
C43 C44 1.382(3)
C43 C47 1.507(2)
C44 C45 1.396(2)
C44 H44 0.9500
C45 C48 1.500(3)
C46 H46A 0.9800
C46 H46B 0.9800
C46 H46C 0.9800
C47 H47A 0.9800
C47 H47B 0.9800
C47 H47C 0.9800
C48 H48A 0.9800
C48 H48B 0.9800
C48 H48C 0.9800
C49 C50 1.356(2)
C51 C52 1.506(3)
C51 H51A 0.9900
C51 H51B 0.9900
C52 C53 1.389(3)
C52 C57 1.391(3)
C53 C54 1.388(3)
C53 H53 0.9500
C54 C55 1.384(3)
C54 H54 0.9500
C55 C56 1.381(3)
C55 H55 0.9500
C56 C57 1.384(3)
C56 H56 0.9500
C57 H57 0.9500
C58 C59 1.508(2)
C58 H58A 0.9900
C58 H58B 0.9900
C59 C64 1.381(3)
C59 C60 1.385(3)
C60 C61 1.388(3)
C60 H60 0.9500
C61 C62 1.375(3)
C61 H61 0.9500
C62 C63 1.369(3)
C62 H62 0.9500
C63 C64 1.390(3)
C63 H63 0.9500
C64 H64 0.9500
C65 C66 1.3900
C65 C70 1.3900
C65 H65 0.9500
C66 C67 1.3900
C66 H66 0.9500
C67 C68 1.3900
C67 H67 0.9500
C68 C69 1.3900
C68 H68 0.9500
C69 C70 1.3900
C69 H69 0.9500
C70 H70 0.9500

loop_
_geom_torsion_atom_site_label_1
_geom_torsion_atom_site_label_2
_geom_torsion_atom_site_label_3
_geom_torsion_atom_site_label_4
_geom_torsion
C25 N2 P1 N1 142.06(15)
P2 N2 P1 N1 -87.94(6)
C25 N2 P1 P2 -130.00(17)
C50 N1 P1 N2 49.99(12)
C1 N1 P1 N2 -162.46(11)
C50 N1 P1 P2 -2.14(11)
C1 N1 P1 P2 145.41(11)
C25 N2 P2 C49 -140.76(13)
P1 N2 P2 C49 85.04(7)
C25 N2 P2 P1 134.20(14)
C50 N1 C1 C2 -92.99(17)
P1 N1 C1 C2 120.05(13)
C50 N1 C1 C6 87.86(16)
P1 N1 C1 C6 -59.10(16)
C6 C1 C2 C3 -0.4(2)
N1 C1 C2 C3 -179.54(13)
C6 C1 C2 C7 -179.77(13)
N1 C1 C2 C7 1.1(2)
C1 C2 C3 C4 -0.4(2)
C7 C2 C3 C4 179.06(15)
C2 C3 C4 C5 0.2(3)
C3 C4 C5 C6 0.8(2)
C4 C5 C6 C1 -1.5(2)
C4 C5 C6 C16 172.45(14)
C2 C1 C6 C5 1.3(2)
N1 C1 C6 C5 -179.52(13)
C2 C1 C6 C16 -172.48(13)
N1 C1 C6 C16 6.7(2)
C3 C2 C7 C8 114.96(18)
C1 C2 C7 C8 -65.7(2)
C3 C2 C7 C12 -59.6(2)
C1 C2 C7 C12 119.73(18)
C12 C7 C8 C9 -5.5(3)
C2 C7 C8 C9 179.86(16)
C12 C7 C8 C13 171.42(17)
C2 C7 C8 C13 -3.2(3)
C7 C8 C9 C10 2.7(3)
C13 C8 C9 C10 -174.38(19)
C8 C9 C10 C11 1.5(3)
C8 C9 C10 C14 -179.2(2)
C9 C10 C11 C12 -2.9(3)
C14 C10 C11 C12 177.9(2)
C10 C11 C12 C7 0.0(3)
C10 C11 C12 C15 179.85(18)
C8 C7 C12 C11 4.2(3)
C2 C7 C12 C11 178.93(16)
C8 C7 C12 C15 -175.62(17)
C2 C7 C12 C15 -0.9(3)
C5 C6 C16 C17 103.20(19)
C1 C6 C16 C17 -83.0(2)
C5 C6 C16 C21 -77.4(2)
C1 C6 C16 C21 96.38(18)
C21 C16 C17 C18 -5.2(3)
C6 C16 C17 C18 174.15(16)
C21 C16 C17 C22 172.66(16)
C6 C16 C17 C22 -8.0(3)
C16 C17 C18 C19 1.5(3)
C22 C17 C18 C19 -176.40(17)
C17 C18 C19 C20 2.7(3)
C17 C18 C19 C23 -176.21(19)
C18 C19 C20 C21 -3.3(3)
C23 C19 C20 C21 175.62(19)
C19 C20 C21 C16 -0.3(3)
C19 C20 C21 C24 -177.78(17)
C17 C16 C21 C20 4.6(2)
C6 C16 C21 C20 -174.75(16)
C17 C16 C21 C24 -177.98(16)
C6 C16 C21 C24 2.6(2)
P1 N2 C25 C30 -163.86(13)
P2 N2 C25 C30 86.28(18)
P1 N2 C25 C26 16.8(2)
P2 N2 C25 C26 -93.02(18)
C30 C25 C26 C27 6.1(3)
N2 C25 C26 C27 -174.60(16)
C30 C25 C26 C31 -167.45(16)
N2 C25 C26 C31 11.8(3)
C25 C26 C27 C28 -2.7(3)
C31 C26 C27 C28 171.30(18)
C26 C27 C28 C29 -2.2(3)
C27 C28 C29 C30 3.6(3)
C28 C29 C30 C25 -0.2(3)
C28 C29 C30 C40 -177.17(17)
C26 C25 C30 C29 -4.8(3)
N2 C25 C30 C29 175.92(15)
C26 C25 C30 C40 172.16(16)
N2 C25 C30 C40 -7.2(2)
C27 C26 C31 C32 78.0(2)
C25 C26 C31 C32 -108.36(19)
C27 C26 C31 C36 -96.44(19)
C25 C26 C31 C36 77.2(2)
C36 C31 C32 C33 -0.7(2)
C26 C31 C32 C33 -175.12(15)
C36 C31 C32 C37 178.72(16)
C26 C31 C32 C37 4.3(2)
C31 C32 C33 C34 -0.8(3)
C37 C32 C33 C34 179.79(17)
C32 C33 C34 C35 1.1(3)
C32 C33 C34 C38 -179.86(17)
C33 C34 C35 C36 0.0(3)
C38 C34 C35 C36 -179.02(18)
C34 C35 C36 C31 -1.4(3)
C34 C35 C36 C39 175.78(17)
C32 C31 C36 C35 1.8(2)
C26 C31 C36 C35 176.32(15)
C32 C31 C36 C39 -175.36(15)
C26 C31 C36 C39 -0.8(2)
C29 C30 C40 C45 -95.0(2)
C25 C30 C40 C45 88.1(2)
C29 C30 C40 C41 82.8(2)
C25 C30 C40 C41 -94.1(2)
C45 C40 C41 C42 -1.5(3)
C30 C40 C41 C42 -179.27(16)
C45 C40 C41 C46 178.94(17)
C30 C40 C41 C46 1.1(3)
C40 C41 C42 C43 1.7(3)
C46 C41 C42 C43 -178.68(18)
C41 C42 C43 C44 0.2(3)
C41 C42 C43 C47 -177.71(18)
C42 C43 C44 C45 -2.4(3)
C47 C43 C44 C45 175.51(18)
C43 C44 C45 C40 2.6(3)
C43 C44 C45 C48 -174.57(18)
C41 C40 C45 C44 -0.6(3)
C30 C40 C45 C44 177.15(16)
C41 C40 C45 C48 176.53(17)
C30 C40 C45 C48 -5.7(3)
C51 S1 C49 C50 -173.77(14)
C51 S1 C49 P2 5.03(13)
N2 P2 C49 C50 -47.22(14)
P1 P2 C49 C50 2.01(13)
N2 P2 C49 S1 133.97(11)
P1 P2 C49 S1 -176.80(10)
S1 C49 C50 N1 174.77(11)
P2 C49 C50 N1 -4.1(2)
S1 C49 C50 S2 -4.2(2)
P2 C49 C50 S2 176.89(9)
C1 N1 C50 C49 -143.04(16)
P1 N1 C50 C49 4.2(2)
C1 N1 C50 S2 36.00(18)
P1 N1 C50 S2 -176.78(8)
C58 S2 C50 C49 -76.16(15)
C58 S2 C50 N1 104.81(13)
C49 S1 C51 C52 78.08(14)
S1 C51 C52 C53 -130.08(16)
S1 C51 C52 C57 53.0(2)
C57 C52 C53 C54 -0.5(3)
C51 C52 C53 C54 -177.53(17)
C52 C53 C54 C55 0.3(3)
C53 C54 C55 C56 0.3(3)
C54 C55 C56 C57 -0.7(3)
C55 C56 C57 C52 0.5(3)
C53 C52 C57 C56 0.1(3)
C51 C52 C57 C56 177.12(18)
C50 S2 C58 C59 158.71(13)
S2 C58 C59 C64 100.35(18)
S2 C58 C59 C60 -79.2(2)
C64 C59 C60 C61 -0.2(3)
C58 C59 C60 C61 179.34(18)
C59 C60 C61 C62 -0.5(3)
C60 C61 C62 C63 0.5(3)
C61 C62 C63 C64 0.2(3)
C60 C59 C64 C63 0.9(3)
C58 C59 C64 C63 -178.67(18)
C62 C63 C64 C59 -0.9(3)
C70 C65 C66 C67 0.0
C65 C66 C67 C68 0.0
C66 C67 C68 C69 0.0
C67 C68 C69 C70 0.0
C68 C69 C70 C65 0.0
C66 C65 C70 C69 0.0
